data_4021106
loop_
_publ_author_name
'Naoki Kise'
'Kengo Ohya'
'Kie Arimoto'
'Yutaka Yamashita'
'Yuuki Hirano'
'Tadahiro Ono'
'Nasuo Ueda'

_publ_section_title
;
 Electroreductive Intramolecular Coupling of Aromatic \b- and
 \g-Imino Esters: A New Synthetic Method for
 N-Alkoxycarbonyl-2-aryl-3-ones and cis-2-Aryl-3-ols
 of Pyrrolidines and Piperidines
;
_journal_name_full 'Journal of Organic Chemistry'
_journal_page_first 7710
_journal_page_last 7719
_journal_paper_doi 10.1021/jo0488917
_journal_volume 69
_journal_year 2004
_chemical_formula_moiety 'C12 H15 N O3 '
_chemical_formula_sum 'C12 H15 N O3'
_chemical_formula_weight 221.26
_space_group_IT_number 14
_symmetry_cell_setting monoclinic
_symmetry_space_group_name_Hall '-P 2ybc'
_symmetry_space_group_name_H-M 'P 1 21/c 1'
_cell_angle_alpha 90
_cell_angle_beta 42.811(4)
_cell_angle_gamma 90
_cell_formula_units_Z 4
_cell_length_a 13.831(2)
_cell_length_b 8.845(1)
_cell_length_c 13.595(2)
_cell_measurement_temperature 296.1
_cell_volume 1130.2(2)
_exptl_crystal_density_diffrn 1.300
_cod_original_sg_symbol_H-M 'P 21/c'
_cod_original_formula_sum 'C12 H15 N O3 '
_cod_database_code 4021106

loop_
_symmetry_equiv_pos_as_xyz
x,y,z
-x,-y,-z
-x,y+1/2,-z+1/2
x,-y+1/2,z+1/2

loop_
_atom_site_label
_atom_site_type_symbol
_atom_site_fract_x
_atom_site_fract_y
_atom_site_fract_z
_atom_site_U_iso_or_equiv
_atom_site_adp_type
_atom_site_occupancy
_atom_site_symmetry_multiplicity
_atom_site_calc_flag
_atom_site_refinement_flags
_atom_site_disorder_assembly
_atom_site_disorder_group
O(1) O 0.4255(1) -0.1339(1) 0.1803(1) 0.0509(4) Uani 1.00 1 d . . .
O(2) O 0.3056(1) 0.3887(1) 0.4426(1) 0.0557(4) Uani 1.00 1 d . . .
O(3) O 0.1817(2) 0.4630(1) 0.4018(2) 0.0595(5) Uani 1.00 1 d . . .
N(1) N 0.2793(2) 0.2358(2) 0.3303(2) 0.0443(5) Uani 1.00 1 d . . .
C(1) C 0.3651(2) 0.1124(2) 0.3062(2) 0.0407(5) Uani 1.00 1 d . . .
C(2) C 0.3970(2) 0.0206(2) 0.1875(2) 0.0429(5) Uani 1.00 1 d . . .
C(3) C 0.2654(2) 0.0424(2) 0.2239(2) 0.0521(6) Uani 1.00 1 d . . .
C(4) C 0.2287(3) 0.2077(3) 0.2671(3) 0.0628(8) Uani 1.00 1 d . . .
C(5) C 0.2910(2) 0.0241(2) 0.4415(2) 0.0436(5) Uani 1.00 1 d . . .
C(6) C 0.3698(2) -0.0438(3) 0.4564(2) 0.0599(7) Uani 1.00 1 d . . .
C(7) C 0.3044(3) -0.1290(3) 0.5782(3) 0.0765(9) Uani 1.00 1 d . . .
C(8) C 0.1588(3) -0.1457(3) 0.6860(3) 0.0780(9) Uani 1.00 1 d . . .
C(9) C 0.0800(3) -0.0798(3) 0.6736(2) 0.0714(8) Uani 1.00 1 d . . .
C(10) C 0.1446(2) 0.0054(2) 0.5529(2) 0.0548(6) Uani 1.00 1 d . . .
C(11) C 0.2597(2) 0.3639(2) 0.3945(2) 0.0425(5) Uani 1.00 1 d . . .
C(12) C 0.1610(3) 0.6091(2) 0.4622(3) 0.0685(7) Uani 1.00 1 d . . .
H(1) H 0.4513(2) 0.1526(2) 0.2671(2) 0.052(1) Uiso 1.00 1 c . . .
H(2) H 0.4755(2) 0.0655(2) 0.0959(2) 0.052(1) Uiso 1.00 1 c . . .
H(3) H 0.1906(2) -0.0210(2) 0.3022(2) 0.070(1) Uiso 1.00 1 c . . .
H(4) H 0.2838(2) 0.0221(2) 0.1428(2) 0.070(1) Uiso 1.00 1 c . . .
H(5) H 0.1292(3) 0.2244(3) 0.3362(3) 0.091(2) Uiso 1.00 1 c . . .
H(6) H 0.2772(3) 0.2702(3) 0.1850(3) 0.091(2) Uiso 1.00 1 c . . .
H(7) H 0.4703(2) -0.0322(3) 0.3824(2) 0.078(1) Uiso 1.00 1 c . . .
H(8) H 0.3595(3) -0.1753(3) 0.5872(3) 0.108(2) Uiso 1.00 1 c . . .
H(9) H 0.1138(3) -0.2044(3) 0.7691(3) 0.096(2) Uiso 1.00 1 c . . .
H(10) H -0.0205(3) -0.0915(3) 0.7484(2) 0.083(1) Uiso 1.00 1 c . . .
H(11) H 0.0880(2) 0.0519(2) 0.5457(2) 0.068(1) Uiso 1.00 1 c . . .
H(12) H 0.2484(3) 0.6433(2) 0.4242(3) 0.084(1) Uiso 1.00 1 c . . .
H(13) H 0.1297(3) 0.6787(2) 0.4370(3) 0.084(1) Uiso 1.00 1 c . . .
H(14) H 0.0916(3) 0.6019(2) 0.5646(3) 0.084(1) Uiso 1.00 1 c . . .
H(15) H 0.5041(1) -0.1391(1) 0.1441(1) 0.064(1) Uiso 1.00 1 c . . .

loop_
_atom_site_aniso_label
_atom_site_aniso_U_11
_atom_site_aniso_U_22
_atom_site_aniso_U_33
_atom_site_aniso_U_12
_atom_site_aniso_U_13
_atom_site_aniso_U_23
O(1) 0.0539(8) 0.0459(8) 0.0601(8) 0.0076(7) -0.0440(7) -0.0105(7)
O(2) 0.0608(9) 0.0561(9) 0.0670(9) 0.0050(7) -0.0522(8) -0.0132(7)
O(3) 0.077(1) 0.0455(8) 0.078(1) 0.0164(8) -0.0634(9) -0.0149(7)
N(1) 0.054(1) 0.0417(9) 0.056(1) 0.0083(8) -0.0468(9) -0.0095(8)
C(1) 0.040(1) 0.045(1) 0.046(1) 0.0045(9) -0.0345(9) -0.0067(8)
C(2) 0.045(1) 0.046(1) 0.0413(9) 0.0027(9) -0.0329(9) -0.0044(9)
C(3) 0.057(1) 0.061(1) 0.058(1) 0.011(1) -0.048(1) -0.016(1)
C(4) 0.082(2) 0.065(1) 0.082(2) 0.020(1) -0.073(1) -0.020(1)
C(5) 0.052(1) 0.045(1) 0.046(1) 0.0097(9) -0.040(1) -0.0111(9)
C(6) 0.067(1) 0.071(1) 0.058(1) 0.020(1) -0.051(1) -0.013(1)
C(7) 0.116(2) 0.071(2) 0.084(2) 0.028(2) -0.086(2) -0.014(1)
C(8) 0.107(2) 0.072(2) 0.060(2) -0.004(2) -0.063(2) 0.005(1)
C(9) 0.076(2) 0.082(2) 0.051(1) -0.009(1) -0.044(1) 0.002(1)
C(10) 0.056(1) 0.064(1) 0.049(1) 0.001(1) -0.040(1) -0.002(1)
C(11) 0.041(1) 0.043(1) 0.042(1) 0.0004(9) -0.0304(9) -0.0006(9)
C(12) 0.083(2) 0.044(1) 0.082(2) 0.013(1) -0.061(1) -0.012(1)

loop_
_geom_bond_atom_site_label_1
_geom_bond_atom_site_label_2
_geom_bond_distance
_geom_bond_publ_flag
_geom_bond_site_symmetry_1
_geom_bond_site_symmetry_2
O(1) C(2) 1.405(2) yes . .
O(1) H(15) 0.801(3) no . .
O(2) C(11) 1.220(4) yes . .
O(3) C(11) 1.336(3) yes . .
O(3) C(12) 1.443(3) yes . .
N(1) C(1) 1.460(3) yes . .
N(1) C(4) 1.473(5) yes . .
N(1) C(11) 1.331(3) yes . .
C(1) C(2) 1.554(4) yes . .
C(1) C(5) 1.509(3) yes . .
C(1) H(1) 0.950(3) no . .
C(2) C(3) 1.507(4) yes . .
C(2) H(2) 0.950(2) no . .
C(3) C(4) 1.518(3) yes . .
C(3) H(3) 0.950(2) no . .
C(3) H(4) 0.950(5) no . .
C(4) H(5) 0.950(4) no . .
C(4) H(6) 0.950(4) no . .
C(5) C(6) 1.384(5) yes . .
C(5) C(10) 1.387(3) yes . .
C(6) C(7) 1.389(4) yes . .
C(6) H(7) 0.950(3) no . .
C(7) C(8) 1.376(4) yes . .
C(7) H(8) 0.950(7) no . .
C(8) C(9) 1.351(7) yes . .
C(8) H(9) 0.950(4) no . .
C(9) C(10) 1.381(4) yes . .
C(9) H(10) 0.950(4) no . .
C(10) H(11) 0.950(5) no . .
C(12) H(12) 0.950(5) no . .
C(12) H(13) 0.950(6) no . .
C(12) H(14) 0.950(4) no . .
